data_7152574
loop_
_publ_author_name
'White, Nicholas G.'
'Carvalho, S\'ilvia'
'F\'elix, V\'itor'
'Beer, Paul D.'

_publ_section_title
;
 Anion binding in aqueous media by a tetra-triazolium macrocycle.
;
_journal_issue 34
_journal_name_full 'Organic &amp; biomolecular chemistry'
_journal_page_first 6951
_journal_page_last 6959
_journal_paper_doi 10.1039/c2ob25934f
_journal_volume 10
_journal_year 2012
_chemical_compound_source synthesized
_chemical_formula_moiety 'C24 H40 N12, 4(B F4), 2(C2 H3 N)'
_chemical_formula_sum 'C28 H46 B4 F16 N14'
_chemical_formula_weight 926.03
_space_group_IT_number 14
_symmetry_cell_setting monoclinic
_symmetry_space_group_name_Hall '-P 2ybc'
_symmetry_space_group_name_H-M 'P 1 21/c 1'
_atom_sites_solution_hydrogens difmap
_atom_sites_solution_primary other
_cell_angle_alpha 90
_cell_angle_beta 90.726(2)
_cell_angle_gamma 90
_cell_formula_units_Z 2
_cell_length_a 7.67099(16)
_cell_length_b 18.1327(5)
_cell_length_c 14.7503(3)
_cell_measurement_reflns_used 6288
_cell_measurement_temperature 150
_cell_measurement_theta_max 76.4459
_cell_measurement_theta_min 3.8601
_cell_volume 2051.54(8)
_computing_cell_refinement 'CrysAlis Pro, (Oxford Diffraction, 2010)'
_computing_data_collection 'CrysAlis Pro, (Oxford Diffraction, 2010)'
_computing_data_reduction 'CrysAlis Pro, (Oxford Diffraction, 2010)'
_computing_publication_material 'CRYSTALS (Betteridge et al., 2003)'
_computing_structure_refinement 'CRYSTALS (Betteridge et al., 2003)'
_computing_structure_solution 'Superflip (Palatinus & Chapuis, 2007)'
_diffrn_ambient_temperature 150
_diffrn_measured_fraction_theta_full 0.997
_diffrn_measured_fraction_theta_max 0.993
_diffrn_measurement_device 'SuperNova, Dual, Cu at zero, Atlas'
_diffrn_measurement_method \w/2\q
_diffrn_radiation_monochromator mirror
_diffrn_radiation_type 'Cu K\a'
_diffrn_radiation_wavelength 1.54180
_diffrn_reflns_av_R_equivalents 0.0555
_diffrn_reflns_limit_h_max 9
_diffrn_reflns_limit_h_min -7
_diffrn_reflns_limit_k_max 22
_diffrn_reflns_limit_k_min -22
_diffrn_reflns_limit_l_max 18
_diffrn_reflns_limit_l_min -18
_diffrn_reflns_number 19667
_diffrn_reflns_theta_full 75.106
_diffrn_reflns_theta_max 76.638
_diffrn_reflns_theta_min 3.863
_diffrn_standards_decay_% 0
_diffrn_standards_interval_count 0
_diffrn_standards_interval_time 0
_diffrn_standards_number 0
_exptl_absorpt_coefficient_mu 1.277
_exptl_absorpt_correction_T_max 1.00000
_exptl_absorpt_correction_T_min 0.55813
_exptl_absorpt_correction_type multi-scan
_exptl_absorpt_process_details
;
CrysAlisPro, Agilent Technologies,
Version 1.171.35.11 (release 16-05-2011 CrysAlis171 .NET)
(compiled May 16 2011,17:55:39)
Empirical absorption correction using spherical harmonics,
implemented in SCALE3 ABSPACK scaling algorithm.
;
_exptl_crystal_colour colourless
_exptl_crystal_density_diffrn 1.499
_exptl_crystal_density_method 'not measured'
_exptl_crystal_description rod
_exptl_crystal_F_000 952
_exptl_crystal_size_max 0.50
_exptl_crystal_size_mid 0.03
_exptl_crystal_size_min 0.02
_refine_diff_density_max 0.66
_refine_diff_density_min -0.53
_refine_ls_extinction_method None
_refine_ls_goodness_of_fit_ref 0.9762
_refine_ls_hydrogen_treatment constr
_refine_ls_matrix_type full
_refine_ls_number_parameters 280
_refine_ls_number_reflns 3845
_refine_ls_number_restraints 0
_refine_ls_R_factor_all 0.0608
_refine_ls_R_factor_gt 0.0463
_refine_ls_shift/su_max 0.0006157
_refine_ls_shift/su_mean 0.0001051
_refine_ls_structure_factor_coef Fsqd
_refine_ls_weighting_details
;
Method, part 1, Chebychev polynomial, (Watkin, 1994, Prince, 1982)
[weight] = 1.0/[A~0~*T~0~(x)+A~1~*T~1~(x) ... +A~n-1~]*T~n-1~(x)]
where A~i~ are the Chebychev coefficients listed below and x= Fcalc/Fmax
Method = Robust Weighting (Prince, 1982)
W = [weight] * [1-(deltaF/6*sigmaF)^2^]^2^
A~i~ are:
0.133E+04 0.196E+04 0.106E+04 329.
;
_refine_ls_weighting_scheme calc
_refine_ls_wR_factor_all 0.0826
_refine_ls_wR_factor_gt 0.0737
_refine_ls_wR_factor_ref 0.0826
_reflns_limit_h_max 9
_reflns_limit_h_min -9
_reflns_limit_k_max 22
_reflns_limit_k_min 0
_reflns_limit_l_max 18
_reflns_limit_l_min 0
_reflns_number_gt 3009
_reflns_number_total 4292
_reflns_threshold_expression I>2.0\s(I)
_oxford_diffrn_Wilson_B_factor 3.05
_oxford_diffrn_Wilson_scale 0.02
_oxford_refine_ls_r_factor_ref 0.0608
_oxford_refine_ls_scale 5.88(7)
_oxford_reflns_number_all 3845
_oxford_reflns_threshold_expression_ref I>-3.0\s(I)
_cod_data_source_file c2ob25934f.txt
_cod_data_source_block 7+BF4
_cod_depositor_comments
;
The following automatic conversions were performed:

'_atom_sites_solution_primary' value 'Other' changed to 'other'
according to /home/saulius/struct/CIF-dictionaries/cif_core.dic
dictionary named 'cif_core.dic' version 2.4.1 from 2010-06-29.

Automatic conversion script
Id: cif_fix_values 1891 2012-01-12 08:04:46Z andrius 
;
_cod_original_cell_volume 2051.55(8)
_cod_original_sg_symbol_H-M 'P 21/c '
_cod_database_code 7152574

loop_
_symmetry_equiv_pos_as_xyz
x,y,z
-x,-y,-z
x,-y+1/2,z+1/2
-x,y+1/2,-z+1/2

loop_
_atom_site_label
_atom_site_type_symbol
_atom_site_fract_x
_atom_site_fract_y
_atom_site_fract_z
_atom_site_U_iso_or_equiv
_atom_site_occupancy
_atom_site_adp_type
_atom_site_refinement_flags_posn
F1 F 0.68646(18) 0.55193(8) -0.03610(9) 0.0363 1.0000 Uani .
B2 B 0.7923(3) 0.52645(15) -0.10628(18) 0.0262 1.0000 Uani .
F3 F 0.70467(18) 0.53454(9) -0.18871(9) 0.0382 1.0000 Uani .
F4 F 0.94336(19) 0.56799(9) -0.10735(11) 0.0470 1.0000 Uani .
F5 F 0.8301(2) 0.45293(8) -0.09099(11) 0.0512 1.0000 Uani .
F6 F 0.3450(2) 0.32755(11) 0.44871(12) 0.0644 1.0000 Uani .
B7 B 0.2876(4) 0.36055(16) 0.52645(19) 0.0313 1.0000 Uani .
F8 F 0.1880(2) 0.30977(10) 0.57317(11) 0.0570 1.0000 Uani .
F9 F 0.4308(2) 0.38028(11) 0.57894(12) 0.0626 1.0000 Uani .
F10 F 0.1924(3) 0.42080(12) 0.50730(19) 0.0975 1.0000 Uani .
N11 N 0.6089(2) 0.36513(10) 0.14582(13) 0.0267 1.0000 Uani .
N12 N 0.5934(3) 0.35605(11) 0.23458(14) 0.0312 1.0000 Uani .
N13 N 0.6473(3) 0.41992(10) 0.26849(13) 0.0294 1.0000 Uani .
C14 C 0.6978(3) 0.46843(12) 0.20433(15) 0.0251 1.0000 Uani .
C15 C 0.6707(3) 0.43228(12) 0.12427(16) 0.0271 1.0000 Uani .
C16 C 0.7593(3) 0.54518(12) 0.22229(16) 0.0278 1.0000 Uani .
C17 C 0.6245(3) 0.60180(12) 0.18951(16) 0.0266 1.0000 Uani .
C18 C 0.6827(3) 0.68133(12) 0.20795(16) 0.0269 1.0000 Uani .
C19 C 0.8331(3) 0.70427(12) 0.15221(15) 0.0232 1.0000 Uani .
N20 N 0.9261(2) 0.76690(10) 0.16820(13) 0.0270 1.0000 Uani .
N21 N 1.0498(3) 0.77871(11) 0.10853(13) 0.0298 1.0000 Uani .
N22 N 1.0367(2) 0.72159(10) 0.05322(12) 0.0254 1.0000 Uani .
C23 C 0.9077(3) 0.67499(12) 0.07643(15) 0.0239 1.0000 Uani .
C24 C 1.1483(3) 0.71726(14) -0.02642(16) 0.0298 1.0000 Uani .
C25 C 1.3366(3) 0.70034(13) -0.00088(16) 0.0298 1.0000 Uani .
C26 C 1.4492(3) 0.69530(13) -0.08516(17) 0.0327 1.0000 Uani .
C27 C 0.8985(4) 0.82012(15) 0.24038(18) 0.0416 1.0000 Uani .
C28 C 0.6508(4) 0.42941(16) 0.36767(17) 0.0475 1.0000 Uani .
N29 N 0.8072(4) 0.32512(16) -0.27536(19) 0.0570 1.0000 Uani .
C30 C 0.8123(3) 0.37814(18) -0.31685(19) 0.0417 1.0000 Uani .
C31 C 0.8186(4) 0.44507(18) -0.3708(2) 0.0524 1.0000 Uani .
H151 H 0.6891 0.4492 0.0648 0.0331 1.0000 Uiso R
H161 H 0.7750 0.5513 0.2869 0.0343 1.0000 Uiso R
H162 H 0.8707 0.5534 0.1922 0.0334 1.0000 Uiso R
H171 H 0.6064 0.5957 0.1242 0.0322 1.0000 Uiso R
H172 H 0.5156 0.5929 0.2218 0.0322 1.0000 Uiso R
H181 H 0.7129 0.6843 0.2726 0.0331 1.0000 Uiso R
H182 H 0.5856 0.7137 0.1960 0.0334 1.0000 Uiso R
H231 H 0.8806 0.6317 0.0458 0.0286 1.0000 Uiso R
H241 H 1.1429 0.7645 -0.0566 0.0365 1.0000 Uiso R
H242 H 1.1013 0.6782 -0.0660 0.0369 1.0000 Uiso R
H251 H 1.3817 0.7398 0.0380 0.0368 1.0000 Uiso R
H252 H 1.3420 0.6544 0.0316 0.0363 1.0000 Uiso R
H261 H 1.4421 0.7413 -0.1192 0.0385 1.0000 Uiso R
H262 H 1.5668 0.6858 -0.0680 0.0389 1.0000 Uiso R
H273 H 0.9918 0.8548 0.2386 0.0642 1.0000 Uiso R
H272 H 0.7884 0.8454 0.2325 0.0643 1.0000 Uiso R
H271 H 0.8985 0.7952 0.2971 0.0643 1.0000 Uiso R
H283 H 0.5957 0.4744 0.3834 0.0705 1.0000 Uiso R
H282 H 0.7690 0.4307 0.3900 0.0705 1.0000 Uiso R
H281 H 0.5902 0.3902 0.3965 0.0702 1.0000 Uiso R
H311 H 0.8275 0.4880 -0.3317 0.0802 1.0000 Uiso R
H312 H 0.9169 0.4437 -0.4094 0.0802 1.0000 Uiso R
H313 H 0.7149 0.4483 -0.4084 0.0799 1.0000 Uiso R

loop_
_atom_site_aniso_label
_atom_site_aniso_U_11
_atom_site_aniso_U_22
_atom_site_aniso_U_33
_atom_site_aniso_U_23
_atom_site_aniso_U_13
_atom_site_aniso_U_12
F1 0.0336(8) 0.0451(9) 0.0304(7) -0.0048(6) 0.0051(6) 0.0027(7)
B2 0.0221(13) 0.0287(14) 0.0278(13) 0.0000(11) 0.0019(10) -0.0007(10)
F3 0.0337(8) 0.0533(9) 0.0275(7) 0.0024(7) -0.0018(6) -0.0010(7)
F4 0.0303(8) 0.0601(10) 0.0504(9) 0.0033(8) -0.0001(7) -0.0159(7)
F5 0.0693(11) 0.0307(8) 0.0536(10) 0.0057(7) 0.0052(8) 0.0135(8)
F6 0.0575(11) 0.0858(14) 0.0503(10) -0.0337(10) 0.0164(8) -0.0230(10)
B7 0.0333(15) 0.0305(15) 0.0300(14) -0.0019(11) 0.0022(12) -0.0013(12)
F8 0.0566(10) 0.0737(12) 0.0406(9) 0.0128(9) -0.0056(8) -0.0324(9)
F9 0.0569(11) 0.0791(13) 0.0517(10) -0.0083(9) -0.0070(8) -0.0327(10)
F10 0.0862(16) 0.0531(13) 0.153(2) 0.0214(14) 0.0023(15) 0.0303(12)
N11 0.0236(9) 0.0238(10) 0.0328(11) 0.0016(8) 0.0055(8) -0.0005(8)
N12 0.0338(11) 0.0247(10) 0.0353(11) 0.0031(8) 0.0102(9) 0.0006(8)
N13 0.0316(11) 0.0244(10) 0.0323(11) 0.0027(8) 0.0106(8) 0.0017(8)
C14 0.0199(11) 0.0245(11) 0.0309(12) 0.0043(9) 0.0039(9) 0.0008(9)
C15 0.0228(11) 0.0260(12) 0.0325(12) 0.0044(10) 0.0037(9) -0.0031(9)
C16 0.0278(12) 0.0253(12) 0.0304(12) 0.0025(10) 0.0009(10) -0.0024(10)
C17 0.0245(11) 0.0266(12) 0.0289(12) -0.0013(10) 0.0039(9) 0.0009(9)
C18 0.0271(12) 0.0255(12) 0.0284(12) -0.0022(9) 0.0038(9) 0.0026(9)
C19 0.0261(11) 0.0196(11) 0.0239(11) -0.0001(9) -0.0018(9) 0.0009(9)
N20 0.0286(10) 0.0243(10) 0.0281(10) -0.0028(8) 0.0003(8) -0.0011(8)
N21 0.0290(10) 0.0285(10) 0.0321(11) -0.0002(9) 0.0009(8) -0.0029(8)
N22 0.0251(10) 0.0266(10) 0.0246(10) 0.0007(8) 0.0013(8) -0.0005(8)
C23 0.0263(11) 0.0218(11) 0.0238(11) 0.0002(9) 0.0012(9) -0.0006(9)
C24 0.0270(12) 0.0352(13) 0.0273(12) 0.0065(10) 0.0067(10) 0.0023(10)
C25 0.0282(12) 0.0275(12) 0.0337(13) -0.0007(10) -0.0009(10) -0.0022(10)
C26 0.0265(12) 0.0265(12) 0.0453(14) -0.0034(11) 0.0063(11) -0.0041(10)
C27 0.0516(17) 0.0339(14) 0.0394(15) -0.0168(12) 0.0060(12) -0.0059(12)
C28 0.072(2) 0.0382(15) 0.0331(14) 0.0033(12) 0.0169(14) -0.0026(14)
N29 0.0575(17) 0.0556(17) 0.0577(17) -0.0065(14) -0.0068(13) 0.0122(14)
C30 0.0321(14) 0.0524(18) 0.0406(15) -0.0175(14) -0.0011(12) 0.0062(13)
C31 0.0494(18) 0.058(2) 0.0494(18) -0.0023(15) 0.0008(14) -0.0044(15)

loop_
_atom_type_symbol
_atom_type_scat_dispersion_real
_atom_type_scat_dispersion_imag
_atom_type_scat_Cromer_Mann_a1
_atom_type_scat_Cromer_Mann_b1
_atom_type_scat_Cromer_Mann_a2
_atom_type_scat_Cromer_Mann_b2
_atom_type_scat_Cromer_Mann_a3
_atom_type_scat_Cromer_Mann_b3
_atom_type_scat_Cromer_Mann_a4
_atom_type_scat_Cromer_Mann_b4
_atom_type_scat_Cromer_Mann_c
_atom_type_scat_source
C 0.0181 0.0091 2.3100 20.8439 1.0200 10.2075 1.5886 0.5687 0.8650 51.6512 0.2156 'International Tables Vol C 4.2.6.8 and 6.1.1.4'
H 0.0000 0.0000 0.4930 10.5109 0.3229 26.1257 0.1402 3.1424 0.0408 57.7998 0.0030 'International Tables Vol C 4.2.6.8 and 6.1.1.4'
N 0.0311 0.0180 12.2126 0.0057 3.1322 9.8933 2.0125 28.9975 1.1663 0.5826 -11.5290 'International Tables Vol C 4.2.6.8 and 6.1.1.4'
B 0.0090 0.0039 2.0545 23.2185 1.3326 1.0210 1.0979 60.3498 0.7068 0.1403 -0.1932 'International Tables Vol C 4.2.6.8 and 6.1.1.4'
F 0.0727 0.0534 3.5392 10.2825 2.6412 4.2944 1.5170 0.2615 1.0243 26.1476 0.2776 'International Tables Vol C 4.2.6.8 and 6.1.1.4'

loop_
_geom_angle_atom_site_label_1
_geom_angle_site_symmetry_1
_geom_angle_atom_site_label_2
_geom_angle_atom_site_label_3
_geom_angle_site_symmetry_3
_geom_angle
_geom_angle_publ_flag
F1 . B2 F3 . 109.47(19) yes
F1 . B2 F4 . 108.8(2) yes
F3 . B2 F4 . 109.2(2) yes
F1 . B2 F5 . 108.6(2) yes
F3 . B2 F5 . 110.0(2) yes
F4 . B2 F5 . 110.7(2) yes
F6 . B7 F8 . 108.1(2) yes
F6 . B7 F9 . 108.6(2) yes
F8 . B7 F9 . 109.4(2) yes
F6 . B7 F10 . 111.0(3) yes
F8 . B7 F10 . 110.1(2) yes
F9 . B7 F10 . 109.5(2) yes
C26 2_765 N11 N12 . 118.36(19) yes
C26 2_765 N11 C15 . 129.1(2) yes
N12 . N11 C15 . 112.43(19) yes
N11 . N12 N13 . 103.45(18) yes
N12 . N13 C14 . 113.27(19) yes
N12 . N13 C28 . 118.58(19) yes
C14 . N13 C28 . 128.1(2) yes
N13 . C14 C15 . 104.6(2) yes
N13 . C14 C16 . 125.1(2) yes
C15 . C14 C16 . 130.2(2) yes
C14 . C15 N11 . 106.3(2) yes
C14 . C15 H151 . 128.8 no
N11 . C15 H151 . 124.9 no
C14 . C16 C17 . 111.00(19) yes
C14 . C16 H161 . 108.6 no
C17 . C16 H161 . 108.0 no
C14 . C16 H162 . 109.7 no
C17 . C16 H162 . 110.2 no
H161 . C16 H162 . 109.3 no
C16 . C17 C18 . 112.37(19) yes
C16 . C17 H171 . 108.8 no
C18 . C17 H171 . 108.5 no
C16 . C17 H172 . 108.3 no
C18 . C17 H172 . 108.5 no
H171 . C17 H172 . 110.4 no
C17 . C18 C19 . 113.08(18) yes
C17 . C18 H181 . 106.8 no
C19 . C18 H181 . 110.4 no
C17 . C18 H182 . 108.5 no
C19 . C18 H182 . 109.4 no
H181 . C18 H182 . 108.5 no
C18 . C19 N20 . 123.19(19) yes
C18 . C19 C23 . 132.8(2) yes
N20 . C19 C23 . 103.98(19) yes
C19 . N20 N21 . 113.56(18) yes
C19 . N20 C27 . 126.9(2) yes
N21 . N20 C27 . 119.5(2) yes
N20 . N21 N22 . 103.59(17) yes
N21 . N22 C23 . 112.61(18) yes
N21 . N22 C24 . 119.77(19) yes
C23 . N22 C24 . 127.5(2) yes
C19 . C23 N22 . 106.25(19) yes
C19 . C23 H231 . 129.2 no
N22 . C23 H231 . 124.5 no
N22 . C24 C25 . 112.07(19) yes
N22 . C24 H241 . 107.4 no
C25 . C24 H241 . 109.2 no
N22 . C24 H242 . 107.5 no
C25 . C24 H242 . 110.0 no
H241 . C24 H242 . 110.6 no
C24 . C25 C26 . 110.9(2) yes
C24 . C25 H251 . 109.0 no
C26 . C25 H251 . 108.8 no
C24 . C25 H252 . 109.5 no
C26 . C25 H252 . 109.5 no
H251 . C25 H252 . 109.2 no
C25 . C26 N11 2_765 111.60(19) yes
C25 . C26 H261 . 109.9 no
N11 2_765 C26 H261 . 107.9 no
C25 . C26 H262 . 109.8 no
N11 2_765 C26 H262 . 107.7 no
H261 . C26 H262 . 109.8 no
N20 . C27 H273 . 107.6 no
N20 . C27 H272 . 111.1 no
H273 . C27 H272 . 109.9 no
N20 . C27 H271 . 109.3 no
H273 . C27 H271 . 110.3 no
H272 . C27 H271 . 108.8 no
N13 . C28 H283 . 109.9 no
N13 . C28 H282 . 110.4 no
H283 . C28 H282 . 108.5 no
N13 . C28 H281 . 110.7 no
H283 . C28 H281 . 108.2 no
H282 . C28 H281 . 109.2 no
N29 . C30 C31 . 179.2(3) yes
C30 . C31 H311 . 110.3 no
C30 . C31 H312 . 109.7 no
H311 . C31 H312 . 109.0 no
C30 . C31 H313 . 109.4 no
H311 . C31 H313 . 110.1 no
H312 . C31 H313 . 108.2 no

loop_
_geom_bond_atom_site_label_1
_geom_bond_atom_site_label_2
_geom_bond_site_symmetry_2
_geom_bond_distance
_geom_bond_publ_flag
F1 B2 . 1.402(3) yes
B2 F3 . 1.390(3) yes
B2 F4 . 1.383(3) yes
B2 F5 . 1.382(3) yes
F6 B7 . 1.371(3) yes
B7 F8 . 1.385(3) yes
B7 F9 . 1.384(3) yes
B7 F10 . 1.342(3) yes
N11 C26 2_765 1.480(3) yes
N11 N12 . 1.326(3) yes
N11 C15 . 1.346(3) yes
N12 N13 . 1.326(3) yes
N13 C14 . 1.352(3) yes
N13 C28 . 1.473(3) yes
C14 C15 . 1.364(3) yes
C14 C16 . 1.492(3) yes
C15 H151 . 0.942 no
C16 C17 . 1.531(3) yes
C16 H161 . 0.965 no
C16 H162 . 0.979 no
C17 C18 . 1.533(3) yes
C17 H171 . 0.978 no
C17 H172 . 0.980 no
C18 C19 . 1.484(3) yes
C18 H181 . 0.980 no
C18 H182 . 0.963 no
C19 N20 . 1.360(3) yes
C19 C23 . 1.369(3) yes
N20 N21 . 1.320(3) yes
N20 C27 . 1.454(3) yes
N21 N22 . 1.322(3) yes
N22 C23 . 1.349(3) yes
N22 C24 . 1.464(3) yes
C23 H231 . 0.928 no
C24 C25 . 1.520(3) yes
C24 H241 . 0.966 no
C24 H242 . 0.983 no
C25 C26 . 1.525(3) yes
C25 H251 . 0.978 no
C25 H252 . 0.961 no
C26 H261 . 0.974 no
C26 H262 . 0.950 no
C27 H273 . 0.953 no
C27 H272 . 0.967 no
C27 H271 . 0.951 no
C28 H283 . 0.949 no
C28 H282 . 0.961 no
C28 H281 . 0.953 no
N29 C30 . 1.141(4) yes
C30 C31 . 1.452(4) yes
C31 H311 . 0.971 no
C31 H312 . 0.952 no
C31 H313 . 0.965 no
